data_9012075
loop_
_publ_author_name
'Herpin, P.'

_publ_section_title
;Structure cristalline des trioxalates complexes de potassium II. Structure du
 ferrotrioxalate de potassium racemique et comparaison avec les trioxalates
 complexes actifs Locality: synthetic Note: C3'(y) changed to 0.259, but still
 unable to reproduce reported bond distances
;
_journal_name_full 'Bulletin de la Societe Francaise de Mineralogie et de Cristallographie'
_journal_page_first 245
_journal_page_last 256
_journal_volume 81
_journal_year 1958
_chemical_compound_source Synthetic
_chemical_formula_sum 'C6 H6 Fe K3 O15'
_chemical_name_mineral Minguzzite
_space_group_IT_number 14
_symmetry_space_group_name_Hall '-P 2ybc'
_symmetry_space_group_name_H-M 'P 1 21/c 1'
_cell_angle_alpha 90
_cell_angle_beta 105.1
_cell_angle_gamma 90
_cell_formula_units_Z 4
_cell_length_a 7.66
_cell_length_b 19.87
_cell_length_c 10.27
_cell_volume 1509.166
_database_code_amcsd 0012109
_exptl_crystal_density_diffrn 2.156
_cod_original_formula_sum 'Fe K3 O15 C6 H6'
_cod_database_code 9012075

loop_
_space_group_symop_operation_xyz
x,y,z
x,1/2-y,1/2+z
-x,1/2+y,1/2-z
-x,-y,-z

loop_
_atom_site_label
_atom_site_fract_x
_atom_site_fract_y
_atom_site_fract_z
_atom_site_type_symbol
_atom_site_attached_hydrogens
Fe 0.25000 0.13200 0.25000 Fe 0
K1 -0.01500 0.07800 0.66600 K 0
K1* 0.51000 0.07900 0.83800 K 0
K2 0.75000 0.08300 0.25200 K 0
O1 0.16100 0.06600 0.36800 O 0
O2 0.49000 0.12500 0.39200 O 0
O3 0.22000 0.03500 0.58200 O 0
O4 0.55500 0.08000 0.60000 O 0
O5 0.13200 0.21300 0.31800 O 0
O6 0.18000 0.31400 0.31500 O 0
O1* 0.33000 0.06000 0.13800 O 0
O2* 0.02200 0.12200 0.10300 O 0
O3* 0.26000 0.03000 0.92500 O 0
O4* -0.06800 0.07200 0.89800 O 0
O5* 0.37000 0.20800 0.17800 O 0
O6* 0.41000 0.30800 0.16400 O 0
C1 0.25300 0.06800 0.48500 C 0
C2 0.43500 0.09800 0.49800 C 0
C3 0.20500 0.26100 0.28800 C 0
C1* 0.24500 0.05600 0.01500 C 0
C2* 0.05000 0.08800 0.00300 C 0
C3* 0.33800 0.25900 0.21000 C 0
Wat1 0.60000 0.18400 0.04800 O 2
Wat1* -0.07000 0.17500 0.46000 O 2
Wat2 0.24800 -0.00900 0.25400 O 2

loop_
_cod_changelog_entry_id
_cod_changelog_entry_author
_cod_changelog_entry_date
_cod_changelog_entry_text
1
;cod-tools version 3.8.0
Id: cif_guess_AMCSD_atom_types 9574 2023-05-10 09:00:05Z saulius
;
2023-05-10T18:53:45+03:00
;Derived atom types and hydrogen counts
from atom names that follow the AMCSD naming convention
(Wat == water, O-H == hydroxyl).
;

loop_
_cod_related_entry_id
_cod_related_entry_database
_cod_related_entry_code
1 AMCSD 0012109
